data_4079990
loop_
_publ_author_name
'Field, Leslie D.'
'Jurd, Peter M.'
'Magill, Alison M.'
'Bhadbhade, Mohan M.'

_publ_section_title
;
 Reactions of CO2and CS2with [RuH(\h2-CH2PMe2)(PMe3)3]
;
_journal_issue 2
_journal_name_full Organometallics
_journal_page_first 636
_journal_paper_doi 10.1021/om3011307
_journal_volume 32
_journal_year 2013
_chemical_formula_moiety '2(C13 H36 O2 P4 Ru), O'
_chemical_formula_sum 'C13 H36 O2.5 P4 Ru'
_chemical_formula_weight 457.37
_chemical_name_systematic
; 
 ? 
;
_space_group_IT_number 14
_symmetry_cell_setting monoclinic
_symmetry_space_group_name_Hall '-P 2ybc'
_symmetry_space_group_name_H-M 'P 1 21/c 1'
_atom_sites_solution_hydrogens geom
_atom_sites_solution_primary direct
_atom_sites_solution_secondary difmap
_audit_creation_method SHELXL-97
_cell_angle_alpha 90.00
_cell_angle_beta 92.71(3)
_cell_angle_gamma 90.00
_cell_formula_units_Z 4
_cell_length_a 12.288(3)
_cell_length_b 9.911(2)
_cell_length_c 17.615(4)
_cell_measurement_reflns_used 9980
_cell_measurement_temperature 100(2)
_cell_measurement_theta_max 22.5
_cell_measurement_theta_min 2.5
_cell_volume 2142.9(8)
_computing_cell_refinement 'XDS (Kabsch, 1993)'
_computing_data_collection 'BLU-ICE (McPhillips et al, 2002)'
_computing_data_reduction 'XDS (Kabsch, 1993)'
_computing_molecular_graphics
;ORTEP-3 (Farrugia, 1997)
WINGX-32 (Farrugia, 1999) 
;
_computing_structure_refinement 'SHELXL-97 (Sheldrick, 2008)'
_computing_structure_solution 'SHELXS-97 (Sheldrick, 2008)'
_diffrn_ambient_temperature 100(2)
_diffrn_detector_area_resol_mean 'ADSC Q210'
_diffrn_measured_fraction_theta_full 0.988
_diffrn_measured_fraction_theta_max 0.988
_diffrn_measurement_device_type '3-BM1 Australian Synchrotron'
_diffrn_measurement_method '\f scans'
_diffrn_radiation_monochromator Si<111>
_diffrn_radiation_source 'Synchrotron BM'
_diffrn_radiation_type Synchrotron
_diffrn_radiation_wavelength 0.71073
_diffrn_reflns_av_R_equivalents 0.0256
_diffrn_reflns_av_sigmaI/netI 0.0155
_diffrn_reflns_limit_h_max 13
_diffrn_reflns_limit_h_min -13
_diffrn_reflns_limit_k_max 11
_diffrn_reflns_limit_k_min -11
_diffrn_reflns_limit_l_max 20
_diffrn_reflns_limit_l_min -20
_diffrn_reflns_number 22907
_diffrn_reflns_theta_full 23.86
_diffrn_reflns_theta_max 23.86
_diffrn_reflns_theta_min 1.66
_diffrn_standards_decay_% 0
_diffrn_standards_interval_count 0
_diffrn_standards_interval_time 0
_diffrn_standards_number 0
_exptl_absorpt_coefficient_mu 1.033
_exptl_absorpt_correction_type none
_exptl_crystal_colour 'light yellow'
_exptl_crystal_density_diffrn 1.418
_exptl_crystal_density_method 'not measured'
_exptl_crystal_description 'Thin plates'
_exptl_crystal_F_000 952
_exptl_crystal_size_max 0.02
_exptl_crystal_size_mid 0.02
_exptl_crystal_size_min 0.01
_refine_diff_density_max 1.908
_refine_diff_density_min -0.980
_refine_diff_density_rms 0.092
_refine_ls_extinction_method none
_refine_ls_goodness_of_fit_ref 1.147
_refine_ls_hydrogen_treatment mixed
_refine_ls_matrix_type full
_refine_ls_number_parameters 205
_refine_ls_number_reflns 3265
_refine_ls_number_restraints 0
_refine_ls_restrained_S_all 1.147
_refine_ls_R_factor_all 0.0426
_refine_ls_R_factor_gt 0.0405
_refine_ls_shift/su_max 0.000
_refine_ls_shift/su_mean 0.000
_refine_ls_structure_factor_coef Fsqd
_refine_ls_weighting_details 'calc w=1/[\s^2^(Fo^2^)+(0.0308P)^2^+9.6983P] where P=(Fo^2^+2Fc^2^)/3'
_refine_ls_weighting_scheme calc
_refine_ls_wR_factor_gt 0.0949
_refine_ls_wR_factor_ref 0.0958
_reflns_number_gt 3109
_reflns_number_total 3265
_reflns_threshold_expression >2sigma(I)
_cod_data_source_file om3011307_si_001.cif
_cod_data_source_block peterjurd_repro
_cod_depositor_comments
;
The following automatic conversions were performed:

'_symmetry_cell_setting' value 'Monoclinic' changed to 'monoclinic'
according to /home/saulius/struct/CIF-dictionaries/cif_core.dic
dictionary named 'cif_core.dic' version 2.4.2 from 2011-04-26.

Automatic conversion script
Id: cif_fix_values 1891 2012-01-12 08:04:46Z andrius 
;
_cod_original_cell_volume 2142.9(7)
_cod_original_sg_symbol_H-M 'P 21/c'
_cod_original_formula_sum 'C13 H36 O2.50 P4 Ru'
_cod_database_code 4079990

loop_
_symmetry_equiv_pos_as_xyz
'x, y, z'
'-x, y+1/2, -z+1/2'
'-x, -y, -z'
'x, -y-1/2, z-1/2'

loop_
_atom_site_label
_atom_site_type_symbol
_atom_site_fract_x
_atom_site_fract_y
_atom_site_fract_z
_atom_site_U_iso_or_equiv
_atom_site_adp_type
_atom_site_occupancy
_atom_site_symmetry_multiplicity
_atom_site_calc_flag
_atom_site_refinement_flags
Ru1 Ru 0.74177(3) 0.25667(4) 0.353507(19) 0.02033(13) Uani 1 1 d .
H1RU H 0.596(4) 0.224(5) 0.351(3) 0.040(15) Uiso 1 1 d .
P1 P 0.67484(11) 0.43973(14) 0.28499(7) 0.0315(3) Uani 1 1 d .
P2 P 0.92808(10) 0.30326(13) 0.34105(7) 0.0245(3) Uani 1 1 d .
P3 P 0.73090(10) 0.35205(12) 0.46875(6) 0.0245(3) Uani 1 1 d .
P4 P 0.74002(10) 0.03799(12) 0.39637(6) 0.0263(3) Uani 1 1 d .
O1 O 0.7430(3) -0.0430(4) 0.18022(18) 0.0390(9) Uani 1 1 d .
O2 O 0.7508(3) 0.1483(3) 0.24503(17) 0.0258(7) Uani 1 1 d .
C1 C 0.5524(5) 0.5217(7) 0.3168(3) 0.0555(18) Uani 1 1 d .
H13 H 0.5259 0.5845 0.2788 0.083 Uiso 1 1 calc R
H11 H 0.5693 0.5689 0.3635 0.083 Uiso 1 1 calc R
H12 H 0.4976 0.4549 0.3249 0.083 Uiso 1 1 calc R
C2 C 0.6322(5) 0.3925(6) 0.1885(3) 0.0425(14) Uani 1 1 d .
H22 H 0.6015 0.4696 0.1623 0.064 Uiso 1 1 calc R
H21 H 0.5785 0.3222 0.1897 0.064 Uiso 1 1 calc R
H23 H 0.6940 0.3607 0.1623 0.064 Uiso 1 1 calc R
C3 C 0.7570(6) 0.5890(6) 0.2672(4) 0.0546(17) Uani 1 1 d .
H32 H 0.8251 0.5618 0.2474 0.082 Uiso 1 1 calc R
H33 H 0.7706 0.6374 0.3139 0.082 Uiso 1 1 calc R
H31 H 0.7186 0.6462 0.2311 0.082 Uiso 1 1 calc R
C4 C 0.9685(4) 0.3050(6) 0.2422(3) 0.0331(12) Uani 1 1 d .
H42 H 0.9290 0.3745 0.2147 0.050 Uiso 1 1 calc R
H41 H 0.9524 0.2191 0.2191 0.050 Uiso 1 1 calc R
H43 H 1.0453 0.3224 0.2410 0.050 Uiso 1 1 calc R
C5 C 0.9890(4) 0.4609(6) 0.3762(3) 0.0402(13) Uani 1 1 d .
H52 H 1.0624 0.4674 0.3600 0.060 Uiso 1 1 calc R
H53 H 0.9895 0.4622 0.4307 0.060 Uiso 1 1 calc R
H51 H 0.9472 0.5358 0.3562 0.060 Uiso 1 1 calc R
C6 C 1.0327(4) 0.1892(6) 0.3810(3) 0.0429(14) Uani 1 1 d .
H61 H 1.1035 0.2237 0.3707 0.064 Uiso 1 1 calc R
H63 H 1.0236 0.1015 0.3584 0.064 Uiso 1 1 calc R
H62 H 1.0261 0.1824 0.4350 0.064 Uiso 1 1 calc R
C7 C 0.7544(5) 0.5327(5) 0.4832(3) 0.0361(12) Uani 1 1 d .
H71 H 0.7021 0.5831 0.4525 0.054 Uiso 1 1 calc R
H72 H 0.8266 0.5553 0.4689 0.054 Uiso 1 1 calc R
H73 H 0.7468 0.5546 0.5358 0.054 Uiso 1 1 calc R
C8 C 0.8240(4) 0.2858(5) 0.5436(3) 0.0287(11) Uani 1 1 d .
H82 H 0.8103 0.3297 0.5908 0.043 Uiso 1 1 calc R
H81 H 0.8978 0.3025 0.5307 0.043 Uiso 1 1 calc R
H83 H 0.8127 0.1904 0.5487 0.043 Uiso 1 1 calc R
C9 C 0.6012(4) 0.3376(6) 0.5146(3) 0.0353(12) Uani 1 1 d .
H92 H 0.5832 0.2440 0.5206 0.053 Uiso 1 1 calc R
H93 H 0.5450 0.3812 0.4838 0.053 Uiso 1 1 calc R
H91 H 0.6071 0.3800 0.5637 0.053 Uiso 1 1 calc R
C10 C 0.6926(5) -0.0481(5) 0.3093(3) 0.0371(13) Uani 1 1 d .
H102 H 0.7185 -0.1406 0.3105 0.044 Uiso 1 1 calc R
H101 H 0.6136 -0.0501 0.3064 0.044 Uiso 1 1 calc R
C11 C 0.7331(4) 0.0224(5) 0.2396(3) 0.0274(10) Uani 1 1 d .
C12 C 0.8565(5) -0.0648(6) 0.4280(3) 0.0453(14) Uani 1 1 d .
H122 H 0.8907 -0.0258 0.4729 0.068 Uiso 1 1 calc R
H121 H 0.9079 -0.0683 0.3886 0.068 Uiso 1 1 calc R
H123 H 0.8323 -0.1545 0.4390 0.068 Uiso 1 1 calc R
C13 C 0.6427(5) -0.0170(6) 0.4644(3) 0.0435(14) Uani 1 1 d .
H132 H 0.6352 -0.1133 0.4620 0.065 Uiso 1 1 calc R
H133 H 0.5733 0.0244 0.4525 0.065 Uiso 1 1 calc R
H131 H 0.6680 0.0090 0.5147 0.065 Uiso 1 1 calc R
O1W O 0.6119(8) 0.7360(10) 0.1228(6) 0.070(3) Uani 0.50 1 d P

loop_
_atom_site_aniso_label
_atom_site_aniso_U_11
_atom_site_aniso_U_22
_atom_site_aniso_U_33
_atom_site_aniso_U_23
_atom_site_aniso_U_13
_atom_site_aniso_U_12
Ru1 0.0247(2) 0.0218(2) 0.0153(2) -0.00219(14) 0.00909(14) -0.00262(15)
P1 0.0416(8) 0.0345(7) 0.0192(6) -0.0009(5) 0.0085(5) 0.0134(6)
P2 0.0247(6) 0.0301(7) 0.0192(6) -0.0041(5) 0.0082(5) -0.0045(5)
P3 0.0310(6) 0.0270(6) 0.0162(6) -0.0027(5) 0.0103(5) -0.0004(5)
P4 0.0358(7) 0.0248(6) 0.0187(6) 0.0001(5) 0.0064(5) -0.0058(5)
O1 0.061(2) 0.034(2) 0.0236(18) -0.0117(15) 0.0152(17) -0.0111(18)
O2 0.0314(17) 0.0279(18) 0.0189(16) -0.0018(13) 0.0088(13) -0.0040(14)
C1 0.060(4) 0.080(5) 0.027(3) -0.006(3) 0.004(3) 0.039(4)
C2 0.056(4) 0.052(3) 0.019(3) -0.001(2) 0.006(2) 0.024(3)
C3 0.086(5) 0.030(3) 0.049(4) 0.006(3) 0.015(3) 0.011(3)
C4 0.031(3) 0.044(3) 0.025(3) -0.005(2) 0.012(2) -0.007(2)
C5 0.044(3) 0.048(3) 0.030(3) -0.010(2) 0.012(2) -0.021(3)
C6 0.031(3) 0.059(4) 0.040(3) 0.003(3) 0.009(2) 0.006(3)
C7 0.059(3) 0.031(3) 0.019(2) -0.007(2) 0.012(2) 0.000(2)
C8 0.034(3) 0.032(3) 0.021(2) -0.007(2) 0.006(2) -0.003(2)
C9 0.036(3) 0.047(3) 0.024(3) -0.001(2) 0.016(2) 0.006(2)
C10 0.058(3) 0.030(3) 0.023(3) -0.004(2) 0.007(2) -0.014(2)
C11 0.030(2) 0.031(3) 0.022(2) -0.004(2) 0.0045(19) -0.005(2)
C12 0.060(4) 0.037(3) 0.039(3) 0.011(2) 0.001(3) 0.006(3)
C13 0.064(4) 0.040(3) 0.028(3) -0.001(2) 0.021(3) -0.021(3)
O1W 0.071(6) 0.055(6) 0.085(7) -0.006(5) -0.002(5) 0.002(5)

loop_
_atom_type_symbol
_atom_type_description
_atom_type_scat_dispersion_real
_atom_type_scat_dispersion_imag
_atom_type_scat_source
C C 0.0033 0.0016 'International Tables Vol C Tables 4.2.6.8 and 6.1.1.4'
H H 0.0000 0.0000 'International Tables Vol C Tables 4.2.6.8 and 6.1.1.4'
O O 0.0106 0.0060 'International Tables Vol C Tables 4.2.6.8 and 6.1.1.4'
P P 0.1023 0.0942 'International Tables Vol C Tables 4.2.6.8 and 6.1.1.4'
Ru Ru -1.2594 0.8363 'International Tables Vol C Tables 4.2.6.8 and 6.1.1.4'

loop_
_geom_angle_atom_site_label_1
_geom_angle_atom_site_label_2
_geom_angle_atom_site_label_3
_geom_angle
O2 Ru1 P3 175.60(9)
O2 Ru1 P4 79.99(9)
P3 Ru1 P4 95.63(4)
O2 Ru1 P1 87.76(9)
P3 Ru1 P1 96.13(5)
P4 Ru1 P1 154.85(5)
O2 Ru1 P2 85.74(9)
P3 Ru1 P2 95.80(5)
P4 Ru1 P2 103.88(5)
P1 Ru1 P2 96.95(5)
O2 Ru1 H1RU 89.1(17)
P3 Ru1 H1RU 89.7(17)
P4 Ru1 H1RU 79.4(17)
P1 Ru1 H1RU 78.5(17)
P2 Ru1 H1RU 173.3(17)
C2 P1 C1 101.4(3)
C2 P1 C3 100.7(3)
C1 P1 C3 99.4(3)
C2 P1 Ru1 111.50(19)
C1 P1 Ru1 118.0(2)
C3 P1 Ru1 122.7(2)
C5 P2 C6 97.4(3)
C5 P2 C4 100.8(2)
C6 P2 C4 98.9(2)
C5 P2 Ru1 121.36(18)
C6 P2 Ru1 120.80(19)
C4 P2 Ru1 113.48(17)
C9 P3 C8 100.5(2)
C9 P3 C7 98.6(2)
C8 P3 C7 99.3(2)
C9 P3 Ru1 117.18(18)
C8 P3 Ru1 116.03(16)
C7 P3 Ru1 121.42(16)
C13 P4 C12 99.4(3)
C13 P4 C10 102.7(2)
C12 P4 C10 102.1(3)
C13 P4 Ru1 121.1(2)
C12 P4 Ru1 127.5(2)
C10 P4 Ru1 99.94(17)
C11 O2 Ru1 122.0(3)
P1 C1 H13 109.5
P1 C1 H11 109.5
H13 C1 H11 109.5
P1 C1 H12 109.5
H13 C1 H12 109.5
H11 C1 H12 109.5
P1 C2 H22 109.5
P1 C2 H21 109.5
H22 C2 H21 109.5
P1 C2 H23 109.5
H22 C2 H23 109.5
H21 C2 H23 109.5
P1 C3 H32 109.5
P1 C3 H33 109.5
H32 C3 H33 109.5
P1 C3 H31 109.5
H32 C3 H31 109.5
H33 C3 H31 109.5
P2 C4 H42 109.5
P2 C4 H41 109.5
H42 C4 H41 109.5
P2 C4 H43 109.5
H42 C4 H43 109.5
H41 C4 H43 109.5
P2 C5 H52 109.5
P2 C5 H53 109.5
H52 C5 H53 109.5
P2 C5 H51 109.5
H52 C5 H51 109.5
H53 C5 H51 109.5
P2 C6 H61 109.5
P2 C6 H63 109.5
H61 C6 H63 109.5
P2 C6 H62 109.5
H61 C6 H62 109.5
H63 C6 H62 109.5
P3 C7 H71 109.5
P3 C7 H72 109.5
H71 C7 H72 109.5
P3 C7 H73 109.5
H71 C7 H73 109.5
H72 C7 H73 109.5
P3 C8 H82 109.5
P3 C8 H81 109.5
H82 C8 H81 109.5
P3 C8 H83 109.5
H82 C8 H83 109.5
H81 C8 H83 109.5
P3 C9 H92 109.5
P3 C9 H93 109.5
H92 C9 H93 109.5
P3 C9 H91 109.5
H92 C9 H91 109.5
H93 C9 H91 109.5
C11 C10 P4 111.1(3)
C11 C10 H102 109.4
P4 C10 H102 109.4
C11 C10 H101 109.4
P4 C10 H101 109.4
H102 C10 H101 108.0
O1 C11 O2 123.6(4)
O1 C11 C10 119.3(4)
O2 C11 C10 117.0(4)
P4 C12 H122 109.5
P4 C12 H121 109.5
H122 C12 H121 109.5
P4 C12 H123 109.5
H122 C12 H123 109.5
H121 C12 H123 109.5
P4 C13 H132 109.5
P4 C13 H133 109.5
H132 C13 H133 109.5
P4 C13 H131 109.5
H132 C13 H131 109.5
H133 C13 H131 109.5

loop_
_geom_bond_atom_site_label_1
_geom_bond_atom_site_label_2
_geom_bond_distance
Ru1 O2 2.200(3)
Ru1 P3 2.2490(12)
Ru1 P4 2.2955(13)
Ru1 P1 2.3089(14)
Ru1 P2 2.3560(13)
Ru1 H1RU 1.82(5)
P1 C2 1.817(5)
P1 C1 1.821(5)
P1 C3 1.827(6)
P2 C5 1.827(5)
P2 C6 1.828(6)
P2 C4 1.834(5)
P3 C9 1.827(5)
P3 C8 1.826(5)
P3 C7 1.830(5)
P4 C13 1.817(5)
P4 C12 1.822(6)
P4 C10 1.826(5)
O1 C11 1.242(6)
O2 C11 1.269(6)
C1 H13 0.9600
C1 H11 0.9600
C1 H12 0.9600
C2 H22 0.9600
C2 H21 0.9600
C2 H23 0.9600
C3 H32 0.9600
C3 H33 0.9600
C3 H31 0.9600
C4 H42 0.9600
C4 H41 0.9600
C4 H43 0.9600
C5 H52 0.9600
C5 H53 0.9600
C5 H51 0.9600
C6 H61 0.9600
C6 H63 0.9600
C6 H62 0.9600
C7 H71 0.9600
C7 H72 0.9600
C7 H73 0.9600
C8 H82 0.9600
C8 H81 0.9600
C8 H83 0.9600
C9 H92 0.9600
C9 H93 0.9600
C9 H91 0.9600
C10 C11 1.517(7)
C10 H102 0.9700
C10 H101 0.9700
C12 H122 0.9600
C12 H121 0.9600
C12 H123 0.9600
C13 H132 0.9600
C13 H133 0.9600
C13 H131 0.9600

loop_
_geom_torsion_atom_site_label_1
_geom_torsion_atom_site_label_2
_geom_torsion_atom_site_label_3
_geom_torsion_atom_site_label_4
_geom_torsion
O2 Ru1 P1 C2 14.4(2)
P3 Ru1 P1 C2 -163.5(2)
P4 Ru1 P1 C2 -46.1(2)
P2 Ru1 P1 C2 99.8(2)
O2 Ru1 P1 C1 131.1(3)
P3 Ru1 P1 C1 -46.9(3)
P4 Ru1 P1 C1 70.6(3)
P2 Ru1 P1 C1 -143.5(3)
O2 Ru1 P1 C3 -105.0(3)
P3 Ru1 P1 C3 77.1(2)
P4 Ru1 P1 C3 -165.5(2)
P2 Ru1 P1 C3 -19.5(2)
O2 Ru1 P2 C5 146.9(2)
P3 Ru1 P2 C5 -37.2(2)
P4 Ru1 P2 C5 -134.5(2)
P1 Ru1 P2 C5 59.7(2)
O2 Ru1 P2 C6 -90.5(2)
P3 Ru1 P2 C6 85.4(2)
P4 Ru1 P2 C6 -11.9(2)
P1 Ru1 P2 C6 -177.7(2)
O2 Ru1 P2 C4 26.6(2)
P3 Ru1 P2 C4 -157.6(2)
P4 Ru1 P2 C4 105.2(2)
P1 Ru1 P2 C4 -60.6(2)
O2 Ru1 P3 C9 -65.4(12)
P4 Ru1 P3 C9 -71.1(2)
P1 Ru1 P3 C9 86.6(2)
P2 Ru1 P3 C9 -175.8(2)
O2 Ru1 P3 C8 53.2(12)
P4 Ru1 P3 C8 47.45(18)
P1 Ru1 P3 C8 -154.82(18)
P2 Ru1 P3 C8 -57.16(18)
O2 Ru1 P3 C7 173.8(12)
P4 Ru1 P3 C7 168.1(2)
P1 Ru1 P3 C7 -34.2(2)
P2 Ru1 P3 C7 63.5(2)
O2 Ru1 P4 C13 -133.3(2)
P3 Ru1 P4 C13 46.2(2)
P1 Ru1 P4 C13 -71.3(3)
P2 Ru1 P4 C13 143.7(2)
O2 Ru1 P4 C12 92.0(3)
P3 Ru1 P4 C12 -88.5(2)
P1 Ru1 P4 C12 154.0(2)
P2 Ru1 P4 C12 8.9(2)
O2 Ru1 P4 C10 -21.8(2)
P3 Ru1 P4 C10 157.75(19)
P1 Ru1 P4 C10 40.2(2)
P2 Ru1 P4 C10 -104.8(2)
P3 Ru1 O2 C11 6.7(14)
P4 Ru1 O2 C11 12.4(3)
P1 Ru1 O2 C11 -145.5(3)
P2 Ru1 O2 C11 117.4(3)
C13 P4 C10 C11 158.1(4)
C12 P4 C10 C11 -99.2(4)
Ru1 P4 C10 C11 32.8(4)
Ru1 O2 C11 O1 -176.2(4)
Ru1 O2 C11 C10 6.8(6)
P4 C10 C11 O1 154.7(4)
P4 C10 C11 O2 -28.2(6)
